data_4087735
loop_
_publ_author_name
'Yoo, Changho'
'Ajitha, Manjaly J.'
'Jung, Yousung'
'Lee, Yunho'

_publ_section_title
;
 Mechanistic Study on C--C Bond Formation of a Nickel(I) Monocarbonyl
 Species with Alkyl Iodides: Experimental and Computational Investigations
;
_journal_issue 17
_journal_name_full Organometallics
_journal_page_first 4305
_journal_paper_doi 10.1021/acs.organomet.5b00548
_journal_volume 34
_journal_year 2015
_chemical_formula_moiety 'C27 H40 F3 N Ni P2'
_chemical_formula_sum 'C27 H40 F3 N Ni P2'
_chemical_formula_weight 556.25
_chemical_name_common (PNP)NiCF3
_space_group_IT_number 2
_space_group_name_Hall '-P 1'
_space_group_name_H-M_alt 'P -1'
_symmetry_cell_setting triclinic
_symmetry_space_group_name_H-M 'P -1'
_atom_sites_solution_hydrogens geom
_atom_sites_solution_primary direct
_atom_sites_solution_secondary difmap
_audit_creation_method SHELXL-97
_cell_angle_alpha 85.212(3)
_cell_angle_beta 68.525(2)
_cell_angle_gamma 67.039(2)
_cell_formula_units_Z 2
_cell_length_a 9.8131(4)
_cell_length_b 12.2370(5)
_cell_length_c 13.1707(6)
_cell_measurement_reflns_used 45366
_cell_measurement_temperature 120(2)
_cell_measurement_theta_max 33.80
_cell_measurement_theta_min 1.67
_cell_volume 1351.92(10)
_computing_cell_refinement 'Bruker SMART'
_computing_data_collection 'Bruker SMART'
_computing_data_reduction 'Bruker SAINT'
_computing_molecular_graphics 'Bruker SHELXTL'
_computing_publication_material 'Bruker SHELXTL'
_computing_structure_refinement 'SHELXL-97 (Sheldrick, 1997)'
_computing_structure_solution 'SHELXS-97 (Sheldrick, 1990)'
_diffrn_ambient_temperature 120(2)
_diffrn_measured_fraction_theta_full 0.960
_diffrn_measured_fraction_theta_max 0.960
_diffrn_measurement_device_type 'CCD area detector'
_diffrn_measurement_method 'phi and omega scans'
_diffrn_radiation_monochromator graphite
_diffrn_radiation_source 'fine-focus sealed tube'
_diffrn_radiation_type MoK\a
_diffrn_radiation_wavelength 0.71073
_diffrn_reflns_av_R_equivalents 0.0718
_diffrn_reflns_av_sigmaI/netI 0.0746
_diffrn_reflns_limit_h_max 15
_diffrn_reflns_limit_h_min -15
_diffrn_reflns_limit_k_max 18
_diffrn_reflns_limit_k_min -19
_diffrn_reflns_limit_l_max 20
_diffrn_reflns_limit_l_min -20
_diffrn_reflns_number 45366
_diffrn_reflns_theta_full 33.80
_diffrn_reflns_theta_max 33.80
_diffrn_reflns_theta_min 1.67
_exptl_absorpt_coefficient_mu 0.873
_exptl_absorpt_correction_T_max 0.9414
_exptl_absorpt_correction_T_min 0.8730
_exptl_absorpt_correction_type multi-scan
_exptl_absorpt_process_details SADABS
_exptl_crystal_colour red
_exptl_crystal_density_diffrn 1.366
_exptl_crystal_density_method 'not measured'
_exptl_crystal_description platy
_exptl_crystal_F_000 588
_exptl_crystal_size_max 0.16
_exptl_crystal_size_mid 0.09
_exptl_crystal_size_min 0.07
_refine_diff_density_max 0.563
_refine_diff_density_min -0.926
_refine_diff_density_rms 0.101
_refine_ls_extinction_method none
_refine_ls_goodness_of_fit_ref 0.876
_refine_ls_hydrogen_treatment mixed
_refine_ls_matrix_type full
_refine_ls_number_parameters 317
_refine_ls_number_reflns 10418
_refine_ls_number_restraints 0
_refine_ls_restrained_S_all 0.876
_refine_ls_R_factor_all 0.0901
_refine_ls_R_factor_gt 0.0514
_refine_ls_shift/su_max 0.014
_refine_ls_shift/su_mean 0.000
_refine_ls_structure_factor_coef Fsqd
_refine_ls_weighting_details 'calc w=1/[\s^2^(Fo^2^)+(0.1000P)^2^+0.2222P] where P=(Fo^2^+2Fc^2^)/3'
_refine_ls_weighting_scheme calc
_refine_ls_wR_factor_gt 0.1319
_refine_ls_wR_factor_ref 0.1585
_reflns_number_gt 6717
_reflns_number_total 10418
_reflns_threshold_expression >2sigma(I)
_cod_data_source_file om5b00548_si_002.cif
_cod_data_source_block 0273a-1
_cod_depositor_comments
;
The following automatic conversions were performed:

data item '_symmetry_cell_setting' value 'Triclinic' was changed to
'triclinic' in accordance with the
/home/saulius/struct/COD-crude-data/automatic-downloads/DataCite-retrospective/ACS/depositions/lib/dictionaries/cif_core.dic
dictionary named 'cif_core.dic' version 2.4.2 last updated on
2011-04-26.

Automatic conversion script
Id: cif_fix_values 6909 2019-04-08 15:41:33Z antanas 
;
_cod_original_sg_symbol_H-M P-1
_cod_database_code 4087735

loop_
_symmetry_equiv_pos_as_xyz
'x, y, z'
'-x, -y, -z'

loop_
_atom_site_label
_atom_site_type_symbol
_atom_site_fract_x
_atom_site_fract_y
_atom_site_fract_z
_atom_site_U_iso_or_equiv
_atom_site_adp_type
_atom_site_occupancy
_atom_site_symmetry_multiplicity
_atom_site_calc_flag
_atom_site_refinement_flags
Ni1 Ni 0.22094(3) 0.22831(2) 0.24939(2) 0.02068(8) Uani 1 1 d .
P2 P 0.30367(7) 0.28350(5) 0.08129(4) 0.02105(12) Uani 1 1 d .
P1 P 0.16606(6) 0.20164(5) 0.42468(4) 0.01995(11) Uani 1 1 d .
N1 N 0.4127(2) 0.23437(16) 0.25190(14) 0.0203(3) Uani 1 1 d .
C2 C 0.4163(2) 0.26673(18) 0.34948(16) 0.0191(4) Uani 1 1 d .
C9 C 0.5439(2) 0.21285(18) 0.15440(17) 0.0197(4) Uani 1 1 d .
C7 C 0.5194(3) 0.31674(19) 0.35886(18) 0.0224(4) Uani 1 1 d .
H7 H 0.5978 0.3270 0.2948 0.027 Uiso 1 1 calc R
C3 C 0.3013(2) 0.25524(19) 0.44787(17) 0.0215(4) Uani 1 1 d .
C5 C 0.3960(3) 0.33767(19) 0.55794(17) 0.0228(4) Uani 1 1 d .
C14 C 0.7035(2) 0.16587(19) 0.14568(17) 0.0217(4) Uani 1 1 d .
H14 H 0.7285 0.1502 0.2100 0.026 Uiso 1 1 calc R
C10 C 0.5134(2) 0.23308(19) 0.05624(17) 0.0208(4) Uani 1 1 d .
C6 C 0.5073(3) 0.35097(19) 0.46062(18) 0.0234(4) Uani 1 1 d .
H6 H 0.5778 0.3848 0.4641 0.028 Uiso 1 1 calc R
C4 C 0.2929(3) 0.28940(19) 0.54923(17) 0.0228(4) Uani 1 1 d .
H4 H 0.2151 0.2795 0.6139 0.027 Uiso 1 1 calc R
C12 C 0.7954(3) 0.16359(19) -0.05331(17) 0.0235(4) Uani 1 1 d .
C8 C 0.3801(3) 0.3796(2) 0.66797(18) 0.0294(5) Uani 1 1 d .
H8A H 0.2736 0.4407 0.7032 0.044 Uiso 1 1 calc R
H8B H 0.4597 0.4132 0.6579 0.044 Uiso 1 1 calc R
H8C H 0.3968 0.3123 0.7141 0.044 Uiso 1 1 calc R
C13 C 0.8248(3) 0.1422(2) 0.04416(18) 0.0241(4) Uani 1 1 d .
H13 H 0.9317 0.1103 0.0406 0.029 Uiso 1 1 calc R
C11 C 0.6375(3) 0.2090(2) -0.04530(17) 0.0236(4) Uani 1 1 d .
H11 H 0.6138 0.2238 -0.1101 0.028 Uiso 1 1 calc R
C15 C 0.9302(3) 0.1348(2) -0.16286(19) 0.0297(5) Uani 1 1 d .
H15A H 0.9301 0.0712 -0.2034 0.044 Uiso 1 1 calc R
H15B H 1.0313 0.1085 -0.1517 0.044 Uiso 1 1 calc R
H15C H 0.9166 0.2059 -0.2046 0.044 Uiso 1 1 calc R
C19 C 0.2239(3) 0.04359(19) 0.45609(19) 0.0252(4) Uani 1 1 d .
H19 H 0.1342 0.0201 0.4632 0.030 Uiso 1 1 calc R
C22 C 0.2933(3) 0.2383(2) -0.04525(18) 0.0268(4) Uani 1 1 d .
H22 H 0.3637 0.2673 -0.1072 0.032 Uiso 1 1 calc R
C16 C -0.0295(3) 0.2866(2) 0.53082(19) 0.0260(4) Uani 1 1 d .
H16 H -0.0078 0.3048 0.5946 0.031 Uiso 1 1 calc R
C25 C 0.2264(3) 0.4488(2) 0.0838(2) 0.0293(5) Uani 1 1 d .
H25 H 0.1110 0.4778 0.0954 0.035 Uiso 1 1 calc R
C20 C 0.2541(3) 0.0200(2) 0.5630(2) 0.0332(5) Uani 1 1 d .
H20A H 0.2758 -0.0637 0.5778 0.050 Uiso 1 1 calc R
H20B H 0.1602 0.0707 0.6229 0.050 Uiso 1 1 calc R
H20C H 0.3458 0.0378 0.5570 0.050 Uiso 1 1 calc R
C17 C -0.1077(3) 0.4061(2) 0.4883(2) 0.0345(5) Uani 1 1 d .
H17A H -0.1450 0.3933 0.4324 0.052 Uiso 1 1 calc R
H17B H -0.0301 0.4429 0.4562 0.052 Uiso 1 1 calc R
H17C H -0.1980 0.4587 0.5489 0.052 Uiso 1 1 calc R
C23 C 0.3590(3) 0.1029(2) -0.0656(2) 0.0343(5) Uani 1 1 d .
H23A H 0.2975 0.0698 -0.0042 0.051 Uiso 1 1 calc R
H23B H 0.4706 0.0689 -0.0723 0.051 Uiso 1 1 calc R
H23C H 0.3510 0.0834 -0.1333 0.051 Uiso 1 1 calc R
C24 C 0.1255(3) 0.2978(3) -0.0493(2) 0.0370(6) Uani 1 1 d .
H24A H 0.1276 0.2756 -0.1198 0.055 Uiso 1 1 calc R
H24B H 0.0897 0.3844 -0.0406 0.055 Uiso 1 1 calc R
H24C H 0.0522 0.2712 0.0100 0.055 Uiso 1 1 calc R
C18 C -0.1446(3) 0.2234(2) 0.5741(2) 0.0323(5) Uani 1 1 d .
H18A H -0.2379 0.2721 0.6355 0.048 Uiso 1 1 calc R
H18B H -0.0917 0.1461 0.5989 0.048 Uiso 1 1 calc R
H18C H -0.1779 0.2114 0.5157 0.048 Uiso 1 1 calc R
C21 C 0.3687(3) -0.0320(2) 0.3591(2) 0.0341(5) Uani 1 1 d .
H21A H 0.4557 -0.0054 0.3454 0.051 Uiso 1 1 calc R
H21B H 0.3405 -0.0232 0.2939 0.051 Uiso 1 1 calc R
H21C H 0.4025 -0.1157 0.3760 0.051 Uiso 1 1 calc R
C27 C 0.2385(4) 0.4994(2) 0.1815(2) 0.0404(6) Uani 1 1 d .
H27A H 0.3501 0.4696 0.1745 0.061 Uiso 1 1 calc R
H27B H 0.1772 0.4744 0.2495 0.061 Uiso 1 1 calc R
H27C H 0.1960 0.5865 0.1829 0.061 Uiso 1 1 calc R
C26 C 0.3066(3) 0.4955(2) -0.0229(2) 0.0360(6) Uani 1 1 d .
H26A H 0.2699 0.5822 -0.0137 0.054 Uiso 1 1 calc R
H26B H 0.2795 0.4749 -0.0813 0.054 Uiso 1 1 calc R
H26C H 0.4221 0.4594 -0.0423 0.054 Uiso 1 1 calc R
C1 C 0.0403(3) 0.2126(2) 0.2423(2) 0.0317(5) Uani 1 1 d .
F3 F 0.07489(19) 0.13461(15) 0.15866(12) 0.0389(4) Uani 1 1 d .
F1 F -0.0483(2) 0.1695(2) 0.33083(13) 0.0591(6) Uani 1 1 d .
F2 F -0.0710(2) 0.31486(17) 0.22571(17) 0.0564(5) Uani 1 1 d .

loop_
_atom_site_aniso_label
_atom_site_aniso_U_11
_atom_site_aniso_U_22
_atom_site_aniso_U_33
_atom_site_aniso_U_23
_atom_site_aniso_U_13
_atom_site_aniso_U_12
Ni1 0.01987(14) 0.02506(15) 0.02018(14) 0.00152(10) -0.00864(11) -0.01052(11)
P2 0.0214(2) 0.0224(3) 0.0219(3) 0.0029(2) -0.0110(2) -0.0085(2)
P1 0.0177(2) 0.0214(3) 0.0204(2) 0.00132(19) -0.0065(2) -0.0076(2)
N1 0.0206(8) 0.0264(9) 0.0167(8) 0.0012(6) -0.0071(6) -0.0117(7)
C2 0.0187(9) 0.0203(9) 0.0192(9) 0.0022(7) -0.0078(7) -0.0077(7)
C9 0.0205(9) 0.0192(9) 0.0212(9) 0.0014(7) -0.0088(8) -0.0085(7)
C7 0.0209(9) 0.0242(10) 0.0235(10) 0.0011(8) -0.0069(8) -0.0113(8)
C3 0.0199(9) 0.0227(10) 0.0221(10) 0.0020(8) -0.0085(8) -0.0076(8)
C5 0.0254(10) 0.0223(10) 0.0211(9) 0.0010(8) -0.0119(8) -0.0062(8)
C14 0.0209(9) 0.0247(10) 0.0197(9) -0.0005(8) -0.0084(8) -0.0075(8)
C10 0.0213(9) 0.0224(10) 0.0207(9) 0.0009(7) -0.0092(8) -0.0088(8)
C6 0.0232(10) 0.0233(10) 0.0259(10) -0.0013(8) -0.0109(8) -0.0089(8)
C4 0.0221(10) 0.0247(10) 0.0202(9) 0.0008(8) -0.0075(8) -0.0077(8)
C12 0.0242(10) 0.0218(10) 0.0223(10) -0.0013(8) -0.0047(8) -0.0096(8)
C8 0.0346(12) 0.0327(12) 0.0234(10) 0.0001(9) -0.0128(9) -0.0130(10)
C13 0.0207(9) 0.0235(10) 0.0268(10) -0.0017(8) -0.0072(8) -0.0079(8)
C11 0.0280(10) 0.0266(11) 0.0184(9) 0.0023(8) -0.0100(8) -0.0114(9)
C15 0.0289(11) 0.0319(12) 0.0246(11) -0.0010(9) -0.0050(9) -0.0119(10)
C19 0.0236(10) 0.0199(10) 0.0302(11) 0.0033(8) -0.0063(9) -0.0099(8)
C22 0.0311(11) 0.0323(12) 0.0233(10) 0.0051(9) -0.0147(9) -0.0147(10)
C16 0.0203(10) 0.0284(11) 0.0267(11) -0.0021(9) -0.0060(8) -0.0084(9)
C25 0.0286(11) 0.0212(10) 0.0382(13) 0.0045(9) -0.0154(10) -0.0071(9)
C20 0.0324(12) 0.0308(12) 0.0328(12) 0.0111(10) -0.0105(10) -0.0116(10)
C17 0.0279(12) 0.0271(12) 0.0432(14) -0.0038(10) -0.0105(11) -0.0064(10)
C23 0.0392(14) 0.0390(14) 0.0290(12) -0.0040(10) -0.0133(11) -0.0175(11)
C24 0.0374(14) 0.0466(15) 0.0402(14) 0.0130(12) -0.0255(12) -0.0211(12)
C18 0.0226(11) 0.0402(14) 0.0311(12) 0.0015(10) -0.0058(9) -0.0126(10)
C21 0.0315(12) 0.0250(11) 0.0362(13) -0.0020(10) -0.0059(10) -0.0064(10)
C27 0.0544(17) 0.0246(12) 0.0386(14) -0.0020(10) -0.0141(13) -0.0134(12)
C26 0.0442(15) 0.0272(12) 0.0441(15) 0.0100(11) -0.0229(12) -0.0165(11)
C1 0.0286(11) 0.0435(14) 0.0290(12) -0.0013(10) -0.0100(10) -0.0199(11)
F3 0.0459(9) 0.0516(10) 0.0334(8) -0.0022(7) -0.0155(7) -0.0313(8)
F1 0.0576(11) 0.1152(17) 0.0341(9) 0.0063(10) -0.0117(8) -0.0684(12)
F2 0.0320(9) 0.0603(12) 0.0797(13) -0.0092(10) -0.0315(9) -0.0076(8)

loop_
_atom_type_symbol
_atom_type_description
_atom_type_scat_dispersion_real
_atom_type_scat_dispersion_imag
_atom_type_scat_source
C C 0.0033 0.0016 'International Tables Vol C Tables 4.2.6.8 and 6.1.1.4'
H H 0.0000 0.0000 'International Tables Vol C Tables 4.2.6.8 and 6.1.1.4'
N N 0.0061 0.0033 'International Tables Vol C Tables 4.2.6.8 and 6.1.1.4'
F F 0.0171 0.0103 'International Tables Vol C Tables 4.2.6.8 and 6.1.1.4'
P P 0.1023 0.0942 'International Tables Vol C Tables 4.2.6.8 and 6.1.1.4'
Ni Ni 0.3393 1.1124 'International Tables Vol C Tables 4.2.6.8 and 6.1.1.4'

loop_
_geom_angle_atom_site_label_1
_geom_angle_atom_site_label_2
_geom_angle_atom_site_label_3
_geom_angle
C1 Ni1 N1 176.36(10)
C1 Ni1 P1 96.15(8)
N1 Ni1 P1 84.83(5)
C1 Ni1 P2 96.21(8)
N1 Ni1 P2 83.29(5)
P1 Ni1 P2 165.62(2)
C10 P2 C22 105.26(10)
C10 P2 C25 106.46(10)
C22 P2 C25 104.06(11)
C10 P2 Ni1 99.52(7)
C22 P2 Ni1 130.06(8)
C25 P2 Ni1 109.47(8)
C3 P1 C19 107.47(10)
C3 P1 C16 104.14(10)
C19 P1 C16 107.56(10)
C3 P1 Ni1 99.37(7)
C19 P1 Ni1 113.65(8)
C16 P1 Ni1 122.88(8)
C2 N1 C9 120.75(16)
C2 N1 Ni1 119.62(13)
C9 N1 Ni1 119.53(13)
N1 C2 C3 117.48(17)
N1 C2 C7 125.67(18)
C3 C2 C7 116.75(18)
N1 C9 C14 125.43(18)
N1 C9 C10 117.03(18)
C14 C9 C10 117.41(19)
C6 C7 C2 120.75(19)
C4 C3 C2 121.24(19)
C4 C3 P1 126.07(16)
C2 C3 P1 112.60(15)
C6 C5 C4 116.90(19)
C6 C5 C8 122.1(2)
C4 C5 C8 121.0(2)
C13 C14 C9 120.58(19)
C11 C10 C9 121.05(19)
C11 C10 P2 127.04(16)
C9 C10 P2 111.83(15)
C7 C6 C5 122.7(2)
C5 C4 C3 121.7(2)
C11 C12 C13 117.40(19)
C11 C12 C15 121.5(2)
C13 C12 C15 121.1(2)
C14 C13 C12 122.3(2)
C12 C11 C10 121.24(19)
C20 C19 C21 111.6(2)
C20 C19 P1 113.47(16)
C21 C19 P1 108.84(16)
C23 C22 C24 111.5(2)
C23 C22 P2 112.51(15)
C24 C22 P2 112.50(18)
C18 C16 C17 110.5(2)
C18 C16 P1 116.43(17)
C17 C16 P1 109.05(16)
C26 C25 C27 111.2(2)
C26 C25 P2 113.39(17)
C27 C25 P2 110.03(16)
F2 C1 F3 103.40(19)
F2 C1 F1 103.2(2)
F3 C1 F1 101.30(19)
F2 C1 Ni1 115.31(18)
F3 C1 Ni1 113.75(16)
F1 C1 Ni1 117.92(17)

loop_
_geom_bond_atom_site_label_1
_geom_bond_atom_site_label_2
_geom_bond_distance
Ni1 C1 1.892(2)
Ni1 N1 1.9245(17)
Ni1 P1 2.1972(6)
Ni1 P2 2.2088(6)
P2 C10 1.809(2)
P2 C22 1.848(2)
P2 C25 1.862(2)
P1 C3 1.815(2)
P1 C19 1.848(2)
P1 C16 1.854(2)
N1 C2 1.392(2)
N1 C9 1.399(3)
C2 C3 1.413(3)
C2 C7 1.414(3)
C9 C14 1.405(3)
C9 C10 1.412(3)
C7 C6 1.387(3)
C3 C4 1.397(3)
C5 C6 1.393(3)
C5 C4 1.395(3)
C5 C8 1.512(3)
C14 C13 1.385(3)
C10 C11 1.397(3)
C12 C11 1.392(3)
C12 C13 1.399(3)
C12 C15 1.510(3)
C19 C20 1.524(3)
C19 C21 1.532(3)
C22 C23 1.532(4)
C22 C24 1.539(3)
C16 C18 1.529(3)
C16 C17 1.531(3)
C25 C26 1.526(4)
C25 C27 1.535(4)
C1 F2 1.367(3)
C1 F3 1.375(3)
C1 F1 1.380(3)
